data_4087462
loop_
_publ_author_name
'Berkeley, Emily R.'
'Perez-Gavilan, Ariane'
'Carroll, Patrick J.'
'Sneddon, Larry G.'

_publ_section_title
;
 Syntheses, Structural Characterizations, and Reactivity Studies of
 Half-Sandwich Cobalt, Rhodium, and Iridium Metallatricarbadecaboranyl
 Complexes
;
_journal_issue 7
_journal_name_full Organometallics
_journal_page_first 1396
_journal_paper_doi 10.1021/acs.organomet.5b00141
_journal_volume 34
_journal_year 2015
_chemical_formula_sum 'C17 H26 B7 Rh'
_chemical_formula_weight 408.96
_space_group_IT_number 14
_space_group_name_Hall '-P 2yn'
_space_group_name_H-M_alt 'P 1 21/n 1'
_symmetry_cell_setting monoclinic
_symmetry_Int_Tables_number 14
_symmetry_space_group_name_H-M 'P 1 21/n 1'
_atom_sites_solution_hydrogens geom
_atom_sites_solution_primary direct
_audit_creation_method SHELXL-97
_cell_angle_alpha 90.00
_cell_angle_beta 111.525(6)
_cell_angle_gamma 90.00
_cell_formula_units_Z 8
_cell_length_a 16.5192(19)
_cell_length_b 12.4153(15)
_cell_length_c 19.305(2)
_cell_measurement_temperature 143(1)
_cell_volume 3683.1(7)
_computing_data_collection 'Bruker APEX2'
_computing_data_reduction 'Bruker SAINT'
_computing_structure_refinement 'SHELXL-97 (Sheldrick, 2008)'
_computing_structure_solution 'SHELXS-97 (Sheldrick, 2008)'
_diffrn_ambient_temperature 143(1)
_diffrn_measured_fraction_theta_full 0.996
_diffrn_measured_fraction_theta_max 0.996
_diffrn_measurement_device 'CCD Area Detector'
_diffrn_measurement_device_type 'Bruker APEXII'
_diffrn_measurement_method 'phi and omega scans'
_diffrn_radiation_monochromator graphite
_diffrn_radiation_source 'sealed tube'
_diffrn_radiation_type MoK\a
_diffrn_radiation_wavelength 0.71073
_diffrn_reflns_av_R_equivalents 0.0565
_diffrn_reflns_av_sigmaI/netI 0.0210
_diffrn_reflns_limit_h_max 19
_diffrn_reflns_limit_h_min -21
_diffrn_reflns_limit_k_max 16
_diffrn_reflns_limit_k_min 0
_diffrn_reflns_limit_l_max 25
_diffrn_reflns_limit_l_min 0
_diffrn_reflns_number 191449
_diffrn_reflns_theta_full 27.55
_diffrn_reflns_theta_max 27.55
_diffrn_reflns_theta_min 1.39
_exptl_absorpt_coefficient_mu 0.923
_exptl_absorpt_correction_T_max 0.7456
_exptl_absorpt_correction_T_min 0.6449
_exptl_absorpt_correction_type multi-scan
_exptl_absorpt_process_details '(SADABS; Sheldrick, 2007)'
_exptl_crystal_density_diffrn 1.475
_exptl_crystal_density_method 'not measured'
_exptl_crystal_description plate
_exptl_crystal_F_000 1664
_exptl_crystal_size_max 0.22
_exptl_crystal_size_mid 0.10
_exptl_crystal_size_min 0.04
_refine_diff_density_max 0.719
_refine_diff_density_min -0.370
_refine_diff_density_rms 0.082
_refine_ls_extinction_method none
_refine_ls_goodness_of_fit_ref 0.999
_refine_ls_hydrogen_treatment refall
_refine_ls_matrix_type full
_refine_ls_number_parameters 660
_refine_ls_number_reflns 8465
_refine_ls_number_restraints 0
_refine_ls_restrained_S_all 0.999
_refine_ls_R_factor_all 0.0380
_refine_ls_R_factor_gt 0.0291
_refine_ls_shift/su_max 0.006
_refine_ls_shift/su_mean 0.000
_refine_ls_structure_factor_coef Fsqd
_refine_ls_weighting_details 'calc w=1/[\s^2^(Fo^2^)+(0.0422P)^2^+3.1573P] where P=(Fo^2^+2Fc^2^)/3'
_refine_ls_weighting_scheme calc
_refine_ls_wR_factor_gt 0.0692
_refine_ls_wR_factor_ref 0.0725
_reflns_number_gt 7335
_reflns_number_total 8465
_reflns_threshold_expression >2sigma(I)
_cod_data_source_file om5b00141_si_002.cif
_cod_data_source_block CMPD7(UP3430)
_cod_depositor_comments
;
The following automatic conversions were performed:

data name '_atom_site_symetry_multiplicity' was replaced with
'_atom_site_symmetry_multiplicity' as specified in the replacement
file
'/home/saulius/struct/COD-crude-data/automatic-downloads/DataCite-retrospective/ACS/depositions/lib/lists/replacement-tags.lst'.

Automatic conversion script
Id: cif_correct_tags 6909 2019-04-08 15:41:33Z antanas 
;
_cod_original_sg_symbol_H-M 'P 21/n     '
_cod_database_code 4087462

loop_
_symmetry_equiv_pos_as_xyz
'x, y, z'
'-x+1/2, y+1/2, -z+1/2'
'-x, -y, -z'
'x-1/2, -y-1/2, z-1/2'

loop_
_atom_site_label
_atom_site_type_symbol
_atom_site_fract_x
_atom_site_fract_y
_atom_site_fract_z
_atom_site_U_iso_or_equiv
_atom_site_adp_type
_atom_site_occupancy
_atom_site_symmetry_multiplicity
_atom_site_calc_flag
Rh1 Rh 0.213484(11) 0.182282(14) 0.336218(9) 0.01788(5) Uani 1 1 d
C2 C 0.33409(14) 0.15293(18) 0.31914(12) 0.0186(4) Uani 1 1 d
C3 C 0.13815(16) 0.1495(2) 0.22450(13) 0.0274(5) Uani 1 1 d
C4 C 0.30870(16) 0.19999(19) 0.24265(13) 0.0234(5) Uani 1 1 d
B5 B 0.28963(16) 0.0367(2) 0.31622(13) 0.0190(5) Uani 1 1 d
B6 B 0.17010(17) 0.0325(2) 0.25542(14) 0.0232(5) Uani 1 1 d
B7 B 0.19900(19) 0.2118(2) 0.19195(15) 0.0272(6) Uani 1 1 d
B8 B 0.34646(17) 0.0688(2) 0.25499(14) 0.0219(5) Uani 1 1 d
B9 B 0.16370(18) 0.0737(2) 0.16443(14) 0.0241(5) Uani 1 1 d
B10 B 0.26709(18) 0.1124(2) 0.17075(14) 0.0250(5) Uani 1 1 d
B11 B 0.25104(17) -0.0067(2) 0.22004(14) 0.0207(5) Uani 1 1 d
C12 C 0.41682(14) 0.19204(18) 0.37734(12) 0.0191(4) Uani 1 1 d
C13 C 0.43787(15) 0.3010(2) 0.38264(13) 0.0236(5) Uani 1 1 d
C14 C 0.51310(16) 0.3386(2) 0.43770(14) 0.0265(5) Uani 1 1 d
C15 C 0.56882(16) 0.2675(2) 0.48791(13) 0.0282(5) Uani 1 1 d
C16 C 0.54994(16) 0.1591(2) 0.48219(13) 0.0273(5) Uani 1 1 d
C17 C 0.47404(15) 0.1208(2) 0.42742(13) 0.0233(5) Uani 1 1 d
C18 C 0.27491(16) 0.2607(2) 0.44384(13) 0.0243(5) Uani 1 1 d
C19 C 0.27098(16) 0.1505(2) 0.45382(12) 0.0253(5) Uani 1 1 d
C20 C 0.20651(19) 0.0930(2) 0.47952(15) 0.0330(6) Uani 1 1 d
C21 C 0.11377(18) 0.1356(2) 0.44241(15) 0.0318(6) Uani 1 1 d
C22 C 0.09460(15) 0.1703(2) 0.36278(14) 0.0261(5) Uani 1 1 d
C23 C 0.10290(15) 0.2749(2) 0.34190(14) 0.0250(5) Uani 1 1 d
C24 C 0.13383(17) 0.3679(2) 0.39556(14) 0.0277(5) Uani 1 1 d
C25 C 0.21717(17) 0.3434(2) 0.46180(14) 0.0288(5) Uani 1 1 d
Rh1' Rh 0.833335(11) 0.757222(14) 0.249369(9) 0.01953(5) Uani 1 1 d
C2' C 0.69573(14) 0.7753(2) 0.22145(13) 0.0218(5) Uani 1 1 d
C3' C 0.82723(17) 0.7321(2) 0.14095(14) 0.0316(6) Uani 1 1 d
C4' C 0.67578(17) 0.6829(2) 0.16833(14) 0.0287(5) Uani 1 1 d
B5' B 0.72117(18) 0.8790(2) 0.18441(16) 0.0278(6) Uani 1 1 d
B6' B 0.7967(2) 0.8531(3) 0.13258(17) 0.0315(6) Uani 1 1 d
B7' B 0.7521(2) 0.6482(3) 0.12952(16) 0.0321(6) Uani 1 1 d
B8' B 0.62316(19) 0.8042(3) 0.13546(16) 0.0315(6) Uani 1 1 d
B9' B 0.7429(2) 0.7555(3) 0.06267(16) 0.0314(6) Uani 1 1 d
B10' B 0.6508(2) 0.7136(3) 0.07784(16) 0.0359(7) Uani 1 1 d
B11' B 0.6822(2) 0.8557(3) 0.08431(17) 0.0344(7) Uani 1 1 d
C12' C 0.65587(14) 0.7749(2) 0.28010(13) 0.0247(5) Uani 1 1 d
C13' C 0.64126(16) 0.6785(2) 0.31097(14) 0.0305(6) Uani 1 1 d
C14' C 0.59961(17) 0.6793(3) 0.36204(15) 0.0387(7) Uani 1 1 d
C15' C 0.57214(17) 0.7742(3) 0.38277(15) 0.0429(8) Uani 1 1 d
C16' C 0.58690(17) 0.8700(3) 0.35300(16) 0.0409(7) Uani 1 1 d
C17' C 0.62858(16) 0.8706(3) 0.30180(15) 0.0321(6) Uani 1 1 d
C18' C 0.85685(16) 0.7319(2) 0.36685(13) 0.0268(5) Uani 1 1 d
C19' C 0.86206(16) 0.8402(2) 0.35354(13) 0.0264(5) Uani 1 1 d
C20' C 0.94576(17) 0.9038(2) 0.37312(17) 0.0336(6) Uani 1 1 d
C21' C 1.01481(17) 0.8455(2) 0.35218(16) 0.0341(6) Uani 1 1 d
C22' C 0.97418(16) 0.7783(3) 0.28217(15) 0.0327(6) Uani 1 1 d
C23' C 0.95626(16) 0.6708(2) 0.28389(15) 0.0330(6) Uani 1 1 d
C24' C 0.97179(19) 0.6064(2) 0.35500(16) 0.0389(6) Uani 1 1 d
C25' C 0.93493(18) 0.6605(2) 0.40707(16) 0.0342(6) Uani 1 1 d
H3 H 0.079(2) 0.174(2) 0.2123(15) 0.032(7) Uiso 1 1 d
H4 H 0.3450(17) 0.258(2) 0.2358(15) 0.024(7) Uiso 1 1 d
H5 H 0.3128(15) -0.0208(19) 0.3625(13) 0.017(6) Uiso 1 1 d
H6 H 0.1289(15) -0.028(2) 0.2652(13) 0.018(6) Uiso 1 1 d
H7 H 0.1773(16) 0.281(2) 0.1564(14) 0.019(6) Uiso 1 1 d
H8 H 0.4126(18) 0.047(2) 0.2640(15) 0.032(7) Uiso 1 1 d
H9 H 0.1137(17) 0.049(2) 0.1148(15) 0.029(7) Uiso 1 1 d
H10 H 0.2871(16) 0.119(2) 0.1223(14) 0.020(6) Uiso 1 1 d
H11 H 0.2576(15) -0.082(2) 0.2044(13) 0.019(6) Uiso 1 1 d
H13 H 0.3998(16) 0.349(2) 0.3494(14) 0.019(6) Uiso 1 1 d
H14 H 0.5245(16) 0.413(2) 0.4393(14) 0.022(7) Uiso 1 1 d
H15 H 0.616(2) 0.290(2) 0.5225(17) 0.032(8) Uiso 1 1 d
H16 H 0.5877(18) 0.109(2) 0.5143(16) 0.033(7) Uiso 1 1 d
H17 H 0.4607(16) 0.047(2) 0.4243(13) 0.020(6) Uiso 1 1 d
H18 H 0.3264(18) 0.286(2) 0.4423(14) 0.022(6) Uiso 1 1 d
H19 H 0.3249(18) 0.109(2) 0.4590(14) 0.030(7) Uiso 1 1 d
H20a H 0.226(2) 0.099(3) 0.5335(18) 0.045(9) Uiso 1 1 d
H20b H 0.2094(17) 0.019(2) 0.4664(15) 0.028(7) Uiso 1 1 d
H21a H 0.0739(19) 0.079(2) 0.4411(15) 0.034(8) Uiso 1 1 d
H21b H 0.1057(18) 0.196(2) 0.4686(16) 0.029(7) Uiso 1 1 d
H22 H 0.0614(17) 0.121(2) 0.3260(15) 0.026(7) Uiso 1 1 d
H23 H 0.0754(18) 0.297(2) 0.2933(16) 0.027(7) Uiso 1 1 d
H24a H 0.0878(19) 0.389(2) 0.4102(15) 0.033(7) Uiso 1 1 d
H24b H 0.1433(17) 0.428(2) 0.3697(15) 0.029(7) Uiso 1 1 d
H25a H 0.2489(18) 0.410(2) 0.4778(15) 0.029(7) Uiso 1 1 d
H25b H 0.2042(18) 0.320(2) 0.5039(15) 0.025(7) Uiso 1 1 d
H3' H 0.8791(19) 0.717(2) 0.1378(15) 0.030(7) Uiso 1 1 d
H4' H 0.6426(18) 0.625(2) 0.1787(15) 0.031(7) Uiso 1 1 d
H5' H 0.7206(18) 0.962(2) 0.2065(15) 0.032(7) Uiso 1 1 d
H6' H 0.8376(19) 0.919(2) 0.1251(16) 0.038(8) Uiso 1 1 d
H7' H 0.755(2) 0.571(3) 0.1194(17) 0.044(9) Uiso 1 1 d
H8' H 0.558(2) 0.818(2) 0.1312(16) 0.037(8) Uiso 1 1 d
H9' H 0.751(2) 0.746(2) 0.0113(17) 0.039(8) Uiso 1 1 d
H10' H 0.598(2) 0.667(2) 0.0408(17) 0.040(8) Uiso 1 1 d
H11' H 0.653(2) 0.923(3) 0.0474(17) 0.048(9) Uiso 1 1 d
H13' H 0.661(2) 0.617(3) 0.2978(17) 0.040(9) Uiso 1 1 d
H14' H 0.591(2) 0.614(3) 0.3828(18) 0.050(10) Uiso 1 1 d
H15' H 0.543(2) 0.771(3) 0.418(2) 0.062(11) Uiso 1 1 d
H16' H 0.5731(19) 0.933(3) 0.3651(17) 0.038(8) Uiso 1 1 d
H17' H 0.6377(17) 0.931(2) 0.2829(15) 0.027(7) Uiso 1 1 d
H18' H 0.807(2) 0.705(2) 0.3691(16) 0.032(7) Uiso 1 1 d
H19' H 0.815(2) 0.883(3) 0.3479(17) 0.045(9) Uiso 1 1 d
H20a' H 0.965(2) 0.926(3) 0.4210(18) 0.046(9) Uiso 1 1 d
H20b' H 0.935(2) 0.974(3) 0.3437(19) 0.053(10) Uiso 1 1 d
H21a' H 1.0514(19) 0.895(2) 0.3433(16) 0.034(8) Uiso 1 1 d
H21b' H 1.054(2) 0.797(3) 0.3943(17) 0.040(8) Uiso 1 1 d
H22' H 0.9754(19) 0.813(2) 0.2446(17) 0.033(8) Uiso 1 1 d
H23' H 0.9522(18) 0.631(2) 0.2387(16) 0.036(8) Uiso 1 1 d
H24a' H 0.9423(19) 0.530(3) 0.3419(16) 0.038(8) Uiso 1 1 d
H24b' H 1.035(2) 0.598(3) 0.3783(17) 0.048(9) Uiso 1 1 d
H25a' H 0.984(2) 0.704(2) 0.4477(17) 0.037(8) Uiso 1 1 d
H25b' H 0.917(2) 0.611(3) 0.4326(18) 0.050(9) Uiso 1 1 d

loop_
_atom_site_aniso_label
_atom_site_aniso_U_11
_atom_site_aniso_U_22
_atom_site_aniso_U_33
_atom_site_aniso_U_23
_atom_site_aniso_U_13
_atom_site_aniso_U_12
Rh1 0.01580(9) 0.02029(10) 0.01615(9) -0.00021(6) 0.00422(6) 0.00153(6)
C2 0.0168(10) 0.0183(11) 0.0198(10) 0.0004(8) 0.0055(8) 0.0027(8)
C3 0.0229(12) 0.0327(14) 0.0186(11) -0.0072(9) -0.0019(9) 0.0054(10)
C4 0.0269(12) 0.0192(12) 0.0210(11) 0.0013(9) 0.0052(9) -0.0029(9)
B5 0.0214(12) 0.0190(12) 0.0164(11) 0.0009(9) 0.0066(9) -0.0001(9)
B6 0.0208(12) 0.0281(14) 0.0198(12) -0.0024(10) 0.0063(9) -0.0040(10)
B7 0.0303(15) 0.0204(13) 0.0214(13) 0.0003(10) -0.0017(10) 0.0013(11)
B8 0.0237(13) 0.0208(13) 0.0229(12) -0.0009(10) 0.0106(10) -0.0009(10)
B9 0.0270(14) 0.0220(13) 0.0183(12) -0.0022(10) 0.0025(10) -0.0015(10)
B10 0.0332(14) 0.0214(14) 0.0183(12) -0.0007(10) 0.0072(10) -0.0055(11)
B11 0.0262(13) 0.0157(13) 0.0200(12) -0.0019(9) 0.0081(10) -0.0020(10)
C12 0.0165(10) 0.0240(12) 0.0174(10) 0.0000(8) 0.0069(8) 0.0009(8)
C13 0.0194(11) 0.0254(13) 0.0240(11) 0.0003(9) 0.0055(9) 0.0022(9)
C14 0.0240(12) 0.0274(14) 0.0280(12) -0.0054(10) 0.0094(9) -0.0032(10)
C15 0.0193(12) 0.0441(16) 0.0200(11) -0.0058(10) 0.0056(9) -0.0033(11)
C16 0.0200(12) 0.0380(15) 0.0213(11) 0.0068(10) 0.0044(9) 0.0044(10)
C17 0.0213(11) 0.0237(13) 0.0245(11) 0.0026(9) 0.0081(9) 0.0011(9)
C18 0.0193(11) 0.0342(14) 0.0191(11) -0.0042(9) 0.0068(9) -0.0035(10)
C19 0.0267(12) 0.0324(14) 0.0155(10) 0.0014(9) 0.0063(9) 0.0043(10)
C20 0.0426(16) 0.0311(15) 0.0279(13) 0.0064(11) 0.0160(11) 0.0008(11)
C21 0.0339(14) 0.0332(15) 0.0350(14) -0.0016(11) 0.0205(11) -0.0087(12)
C22 0.0182(11) 0.0326(14) 0.0279(12) -0.0052(10) 0.0090(9) -0.0025(10)
C23 0.0174(11) 0.0323(14) 0.0264(12) 0.0008(10) 0.0093(9) 0.0058(9)
C24 0.0293(13) 0.0252(13) 0.0346(13) 0.0023(10) 0.0189(10) 0.0039(10)
C25 0.0283(13) 0.0294(14) 0.0310(13) -0.0068(10) 0.0137(10) -0.0026(10)
Rh1' 0.01568(9) 0.02274(10) 0.02091(9) -0.00234(7) 0.00757(7) 0.00103(6)
C2' 0.0160(10) 0.0264(12) 0.0222(11) -0.0003(9) 0.0061(8) 0.0005(9)
C3' 0.0252(13) 0.0490(17) 0.0226(12) -0.0024(11) 0.0112(10) 0.0071(11)
C4' 0.0295(13) 0.0318(14) 0.0248(12) -0.0037(10) 0.0099(10) -0.0063(11)
B5' 0.0248(13) 0.0279(15) 0.0328(14) 0.0041(11) 0.0133(11) 0.0057(11)
B6' 0.0299(15) 0.0358(17) 0.0324(15) 0.0023(12) 0.0157(12) -0.0025(12)
B7' 0.0405(17) 0.0309(16) 0.0245(14) -0.0053(12) 0.0116(12) 0.0046(13)
B8' 0.0208(14) 0.0460(19) 0.0270(14) 0.0049(12) 0.0078(11) 0.0050(12)
B9' 0.0302(15) 0.0412(18) 0.0231(13) 0.0051(12) 0.0100(11) 0.0041(12)
B10' 0.0309(16) 0.0501(19) 0.0231(14) -0.0025(13) 0.0057(11) -0.0033(14)
B11' 0.0311(15) 0.0412(18) 0.0316(15) 0.0109(13) 0.0122(12) 0.0086(13)
C12' 0.0128(10) 0.0369(14) 0.0234(11) -0.0044(10) 0.0055(8) -0.0015(9)
C13' 0.0230(13) 0.0398(16) 0.0298(13) 0.0013(11) 0.0111(10) -0.0033(11)
C14' 0.0228(13) 0.066(2) 0.0267(13) 0.0041(13) 0.0087(10) -0.0094(13)
C15' 0.0186(13) 0.085(3) 0.0261(13) -0.0091(14) 0.0095(10) -0.0049(14)
C16' 0.0238(13) 0.062(2) 0.0356(14) -0.0181(14) 0.0092(11) 0.0061(13)
C17' 0.0226(12) 0.0411(17) 0.0302(13) -0.0062(12) 0.0070(10) 0.0010(11)
C18' 0.0175(11) 0.0402(15) 0.0226(11) -0.0007(10) 0.0072(9) -0.0029(10)
C19' 0.0194(11) 0.0349(14) 0.0245(12) -0.0080(10) 0.0077(9) 0.0041(10)
C20' 0.0265(13) 0.0285(15) 0.0400(15) -0.0081(12) 0.0054(11) -0.0021(11)
C21' 0.0250(13) 0.0372(16) 0.0397(15) -0.0006(12) 0.0114(11) -0.0083(11)
C22' 0.0170(12) 0.0555(18) 0.0289(13) 0.0010(12) 0.0123(10) 0.0008(11)
C23' 0.0198(12) 0.0446(17) 0.0328(13) -0.0065(12) 0.0077(10) 0.0085(11)
C24' 0.0321(15) 0.0341(16) 0.0413(15) 0.0018(12) 0.0026(12) 0.0059(12)
C25' 0.0283(14) 0.0342(15) 0.0361(14) 0.0112(12) 0.0070(11) -0.0029(11)

loop_
_atom_type_symbol
_atom_type_description
_atom_type_scat_dispersion_real
_atom_type_scat_dispersion_imag
_atom_type_scat_source
C C 0.0033 0.0016 'International Tables Vol C Tables 4.2.6.8 and 6.1.1.4'
H H 0.0000 0.0000 'International Tables Vol C Tables 4.2.6.8 and 6.1.1.4'
B B 0.0013 0.0007 'International Tables Vol C Tables 4.2.6.8 and 6.1.1.4'
Rh Rh -1.1178 0.9187 'International Tables Vol C Tables 4.2.6.8 and 6.1.1.4'

loop_
_geom_angle_atom_site_label_1
_geom_angle_atom_site_label_2
_geom_angle_atom_site_label_3
_geom_angle
C3 Rh1 C19 156.25(11)
C3 Rh1 C2 92.45(9)
C19 Rh1 C2 93.17(9)
C3 Rh1 C18 163.86(10)
C19 Rh1 C18 37.34(9)
C2 Rh1 C18 95.04(9)
C3 Rh1 C23 87.85(10)
C19 Rh1 C23 95.54(9)
C2 Rh1 C23 157.58(9)
C18 Rh1 C23 79.81(9)
C3 Rh1 C22 89.03(10)
C19 Rh1 C22 80.13(9)
C2 Rh1 C22 165.80(9)
C18 Rh1 C22 87.22(9)
C23 Rh1 C22 36.57(9)
C3 Rh1 B5 80.24(9)
C19 Rh1 B5 88.65(9)
C2 Rh1 B5 41.98(9)
C18 Rh1 B5 114.63(9)
C23 Rh1 B5 158.56(9)
C22 Rh1 B5 124.74(9)
C3 Rh1 B6 41.10(10)
C19 Rh1 B6 117.50(10)
C2 Rh1 B6 80.81(9)
C18 Rh1 B6 154.61(9)
C23 Rh1 B6 112.88(9)
C22 Rh1 B6 91.14(9)
B5 Rh1 B6 47.70(9)
C12 C2 C4 117.52(19)
C12 C2 B5 126.59(19)
C4 C2 B5 110.84(18)
C12 C2 B8 115.37(18)
C4 C2 B8 65.42(15)
B5 C2 B8 66.19(15)
C12 C2 Rh1 117.95(15)
C4 C2 Rh1 98.27(14)
B5 C2 Rh1 73.92(12)
B8 C2 Rh1 125.52(15)
B7 C3 B6 115.4(2)
B7 C3 B9 68.68(18)
B6 C3 B9 67.04(16)
B7 C3 Rh1 95.18(15)
B6 C3 Rh1 78.51(13)
B9 C3 Rh1 128.34(16)
B7 C3 H3 118.9(17)
B6 C3 H3 123.3(17)
B9 C3 H3 119.9(17)
Rh1 C3 H3 110.9(17)
C2 C4 B10 116.06(19)
C2 C4 B7 116.7(2)
B10 C4 B7 64.13(16)
C2 C4 B8 62.63(15)
B10 C4 B8 61.75(15)
B7 C4 B8 114.21(19)
C2 C4 H4 117.2(16)
B10 C4 H4 116.4(16)
B7 C4 H4 115.6(16)
B8 C4 H4 120.2(16)
C2 B5 B8 58.99(14)
C2 B5 B11 106.69(17)
B8 B5 B11 57.68(14)
C2 B5 B6 113.90(18)
B8 B5 B6 105.98(16)
B11 B5 B6 57.36(13)
C2 B5 Rh1 64.09(11)
B8 B5 Rh1 112.49(15)
B11 B5 Rh1 113.29(14)
B6 B5 Rh1 67.52(11)
C2 B5 H5 122.4(12)
B8 B5 H5 124.6(12)
B11 B5 H5 121.9(13)
B6 B5 H5 117.4(12)
Rh1 B5 H5 114.9(12)
C3 B6 B11 107.43(19)
C3 B6 B9 58.55(15)
B11 B6 B9 59.00(14)
C3 B6 B5 109.62(19)
B11 B6 B5 59.00(13)
B9 B6 B5 105.82(17)
C3 B6 Rh1 60.39(12)
B11 B6 Rh1 112.35(15)
B9 B6 Rh1 108.42(16)
B5 B6 Rh1 64.79(11)
C3 B6 H6 124.0(13)
B11 B6 H6 119.5(13)
B9 B6 H6 123.9(13)
B5 B6 H6 119.7(13)
Rh1 B6 H6 119.4(13)
C3 B7 C4 115.2(2)
C3 B7 B10 107.2(2)
C4 B7 B10 57.30(15)
C3 B7 B9 58.05(16)
C4 B7 B9 104.03(19)
B10 B7 B9 56.91(15)
C3 B7 H7 122.4(13)
C4 B7 H7 117.8(13)
B10 B7 H7 119.3(13)
B9 B7 H7 124.7(13)
C2 B8 C4 51.95(13)
C2 B8 B11 106.32(18)
C4 B8 B11 102.94(18)
C2 B8 B10 103.74(18)
C4 B8 B10 58.22(14)
B11 B8 B10 63.02(15)
C2 B8 B5 54.82(13)
C4 B8 B5 92.88(17)
B11 B8 B5 61.35(14)
B10 B8 B5 106.47(18)
C2 B8 H8 115.2(15)
C4 B8 H8 123.5(15)
B11 B8 H8 130.5(15)
B10 B8 H8 126.5(14)
B5 B8 H8 125.5(14)
C3 B9 B10 106.83(19)
C3 B9 B11 104.87(18)
B10 B9 B11 63.17(15)
C3 B9 B6 54.41(15)
B10 B9 B6 107.89(18)
B11 B9 B6 60.01(14)
C3 B9 B7 53.27(16)
B10 B9 B7 61.22(16)
B11 B9 B7 104.64(18)
B6 B9 B7 94.90(17)
C3 B9 H9 118.9(15)
B10 B9 H9 124.5(14)
B11 B9 H9 125.7(15)
B6 B9 H9 123.5(15)
B7 B9 H9 126.6(15)
C4 B10 B9 109.1(2)
C4 B10 B8 60.03(14)
B9 B10 B8 111.12(19)
C4 B10 B7 58.57(15)
B9 B10 B7 61.87(16)
B8 B10 B7 108.34(18)
C4 B10 B11 100.66(17)
B9 B10 B11 59.07(15)
B8 B10 B11 58.07(14)
B7 B10 B11 102.27(19)
C4 B10 H10 119.4(13)
B9 B10 H10 123.6(13)
B8 B10 H10 116.8(13)
B7 B10 H10 123.2(13)
B11 B10 H10 130.0(13)
B8 B11 B9 110.70(19)
B8 B11 B6 113.88(18)
B9 B11 B6 60.99(15)
B8 B11 B5 60.96(14)
B9 B11 B5 110.99(18)
B6 B11 B5 63.64(14)
B8 B11 B10 58.91(14)
B9 B11 B10 57.76(15)
B6 B11 B10 104.55(19)
B5 B11 B10 103.24(17)
B8 B11 H11 115.9(14)
B9 B11 H11 120.2(14)
B6 B11 H11 123.5(14)
B5 B11 H11 123.4(14)
B10 B11 H11 123.1(14)
C13 C12 C17 118.6(2)
C13 C12 C2 120.4(2)
C17 C12 C2 121.0(2)
C14 C13 C12 120.9(2)
C14 C13 H13 120.3(16)
C12 C13 H13 118.9(16)
C15 C14 C13 120.1(2)
C15 C14 H14 121.9(16)
C13 C14 H14 118.0(16)
C16 C15 C14 119.7(2)
C16 C15 H15 120(2)
C14 C15 H15 121(2)
C15 C16 C17 120.6(2)
C15 C16 H16 121.1(18)
C17 C16 H16 118.3(18)
C12 C17 C16 120.1(2)
C12 C17 H17 119.4(15)
C16 C17 H17 120.4(15)
C19 C18 C25 124.6(2)
C19 C18 Rh1 70.26(13)
C25 C18 Rh1 113.97(16)
C19 C18 H18 115.5(17)
C25 C18 H18 116.4(17)
Rh1 C18 H18 103.5(16)
C18 C19 C20 125.9(2)
C18 C19 Rh1 72.40(13)
C20 C19 Rh1 110.00(17)
C18 C19 H19 115.8(16)
C20 C19 H19 115.8(16)
Rh1 C19 H19 103.3(15)
C19 C20 C21 112.9(2)
C19 C20 H20a 108.9(19)
C21 C20 H20b 110.8(18)
C19 C20 H20b 105.0(16)
C21 C20 H20b 110.2(16)
H20a C20 H20b 109(2)
C22 C21 C20 112.0(2)
C22 C21 H21a 107.2(17)
C20 C21 H21a 109.0(17)
C22 C21 H21b 107.7(17)
C20 C21 H21b 109.7(17)
H21a C21 H21b 111(2)
C23 C22 C21 123.9(2)
C23 C22 Rh1 71.16(14)
C21 C22 Rh1 112.48(16)
C23 C22 H22 118.8(16)
C21 C22 H22 115.2(16)
Rh1 C22 H22 100.9(16)
C22 C23 C24 124.3(2)
C22 C23 Rh1 72.27(14)
C24 C23 Rh1 110.89(16)
C22 C23 H23 120.9(18)
C24 C23 H23 112.7(18)
Rh1 C23 H23 102.4(17)
C23 C24 C25 113.4(2)
C23 C24 H24a 108.1(18)
C25 C24 H24a 112.5(17)
C23 C24 H24b 108.9(17)
C25 C24 H24b 109.1(16)
H24a C24 H24b 104(2)
C18 C25 C24 113.0(2)
C18 C25 H25a 109.8(16)
C24 C25 H25a 108.2(16)
C18 C25 H25b 110.0(16)
C24 C25 H25b 110.9(16)
H25a C25 H25b 105(2)
C3' Rh1' C2' 96.14(10)
C3' Rh1' C19' 157.54(11)
C2' Rh1' C19' 91.98(9)
C3' Rh1' C23' 85.95(10)
C2' Rh1' C23' 155.86(10)
C19' Rh1' C23' 95.11(10)
C3' Rh1' C18' 161.68(11)
C2' Rh1' C18' 92.54(9)
C19' Rh1' C18' 37.10(10)
C23' Rh1' C18' 79.63(10)
C3' Rh1' C22' 87.88(10)
C2' Rh1' C22' 166.97(11)
C19' Rh1' C22' 79.99(10)
C23' Rh1' C22' 36.57(11)
C18' Rh1' C22' 87.22(10)
C3' Rh1' B5' 79.82(10)
C2' Rh1' B5' 41.25(9)
C19' Rh1' B5' 92.89(10)
C23' Rh1' B5' 160.15(10)
C18' Rh1' B5' 116.76(10)
C22' Rh1' B5' 128.28(11)
C3' Rh1' B6' 40.03(11)
C2' Rh1' B6' 80.51(9)
C19' Rh1' B6' 121.92(11)
C23' Rh1' B6' 114.46(10)
C18' Rh1' B6' 158.16(11)
C22' Rh1' B6' 94.95(11)
B5' Rh1' B6' 46.55(10)
C3' Rh1' B7' 37.37(11)
C2' Rh1' B7' 71.14(9)
C19' Rh1' B7' 161.70(10)
C23' Rh1' B7' 97.78(10)
C18' Rh1' B7' 133.67(10)
C22' Rh1' B7' 117.88(10)
B5' Rh1' B7' 79.18(10)
B6' Rh1' B7' 63.56(11)
C4' C2' C12' 117.9(2)
C4' C2' B5' 109.8(2)
C12' C2' B5' 126.7(2)
C4' C2' B8' 65.82(18)
C12' C2' B8' 113.02(19)
B5' C2' B8' 66.35(18)
C4' C2' Rh1' 92.21(15)
C12' C2' Rh1' 121.76(16)
B5' C2' Rh1' 76.66(13)
B8' C2' Rh1' 124.92(16)
B6' C3' B7' 114.3(2)
B6' C3' B9' 67.05(19)
B7' C3' B9' 68.50(19)
B6' C3' Rh1' 81.70(15)
B7' C3' Rh1' 89.15(16)
B9' C3' Rh1' 127.11(18)
B6' C3' H3' 118.1(19)
B7' C3' H3' 124.8(19)
B9' C3' H3' 118.4(18)
Rh1' C3' H3' 113.8(18)
C2' C4' B10' 116.6(2)
C2' C4' B8' 62.61(17)
B10' C4' B8' 61.73(18)
C2' C4' B7' 118.3(2)
B10' C4' B7' 63.27(18)
B8' C4' B7' 113.7(2)
C2' C4' H4' 115.4(16)
B10' C4' H4' 116.1(16)
B8' C4' H4' 118.4(17)
B7' C4' H4' 117.1(17)
C2' B5' B8' 59.21(16)
C2' B5' B11' 107.3(2)
B8' B5' B11' 57.51(17)
C2' B5' B6' 115.5(2)
B8' B5' B6' 106.0(2)
B11' B5' B6' 57.10(16)
C2' B5' Rh1' 62.09(12)
B8' B5' Rh1' 109.07(17)
B11' B5' Rh1' 111.35(17)
B6' B5' Rh1' 68.34(13)
C2' B5' H5' 122.0(14)
B8' B5' H5' 122.9(14)
B11' B5' H5' 120.2(14)
B6' B5' H5' 117.4(14)
Rh1' B5' H5' 120.2(14)
C3' B6' B11' 108.1(2)
C3' B6' B9' 58.82(17)
B11' B6' B9' 58.54(18)
C3' B6' B5' 110.9(2)
B11' B6' B5' 59.47(16)
B9' B6' B5' 105.8(2)
C3' B6' Rh1' 58.27(13)
B11' B6' Rh1' 110.58(17)
B9' B6' Rh1' 104.74(17)
B5' B6' Rh1' 65.11(12)
C3' B6' H6' 122.4(16)
B11' B6' H6' 120.1(15)
B9' B6' H6' 124.3(15)
B5' B6' H6' 119.7(15)
Rh1' B6' H6' 122.1(15)
C3' B7' C4' 115.7(2)
C3' B7' B10' 107.7(2)
C4' B7' B10' 56.83(16)
C3' B7' B9' 58.08(18)
C4' B7' B9' 103.8(2)
B10' B7' B9' 57.17(17)
C3' B7' Rh1' 53.48(12)
C4' B7' Rh1' 72.88(13)
B10' B7' Rh1' 109.35(17)
B9' B7' Rh1' 97.57(17)
C3' B7' H7' 125.3(18)
C4' B7' H7' 115.2(18)
B10' B7' H7' 115.9(18)
B9' B7' H7' 124.7(18)
Rh1' B7' H7' 129.7(18)
C2' B8' C4' 51.57(14)
C2' B8' B11' 106.9(2)
C4' B8' B11' 102.4(2)
C2' B8' B10' 103.3(2)
C4' B8' B10' 57.63(17)
B11' B8' B10' 63.06(19)
C2' B8' B5' 54.44(15)
C4' B8' B5' 91.27(18)
B11' B8' B5' 61.76(17)
B10' B8' B5' 105.6(2)
C2' B8' H8' 116.3(16)
C4' B8' H8' 121.5(16)
B11' B8' H8' 131.2(16)
B10' B8' H8' 123.0(16)
B5' B8' H8' 130.4(16)
C3' B9' B10' 106.8(2)
C3' B9' B11' 105.7(2)
B10' B9' B11' 63.6(2)
C3' B9' B6' 54.13(17)
B10' B9' B6' 107.5(2)
B11' B9' B6' 60.35(18)
C3' B9' B7' 53.42(17)
B10' B9' B7' 60.70(18)
B11' B9' B7' 105.0(2)
B6' B9' B7' 94.12(19)
C3' B9' H9' 119.2(17)
B10' B9' H9' 123.0(17)
B11' B9' H9' 125.7(16)
B6' B9' H9' 125.9(16)
B7' B9' H9' 125.5(16)
C4' B10' B9' 110.3(2)
C4' B10' B8' 60.64(17)
B9' B10' B8' 111.3(2)
C4' B10' B7' 59.90(17)
B9' B10' B7' 62.13(18)
B8' B10' B7' 110.1(2)
C4' B10' B11' 101.0(2)
B9' B10' B11' 58.50(18)
B8' B10' B11' 58.14(18)
B7' B10' B11' 102.4(2)
C4' B10' H10' 113.6(17)
B9' B10' H10' 126.8(17)
B8' B10' H10' 115.6(17)
B7' B10' H10' 119.4(17)
B11' B10' H10' 134.9(17)
B8' B11' B9' 111.4(2)
B8' B11' B6' 113.9(2)
B9' B11' B6' 61.11(18)
B8' B11' B5' 60.73(17)
B9' B11' B5' 110.9(2)
B6' B11' B5' 63.44(17)
B8' B11' B10' 58.79(18)
B9' B11' B10' 57.90(18)
B6' B11' B10' 103.8(2)
B5' B11' B10' 101.9(2)
B8' B11' H11' 116.1(17)
B9' B11' H11' 123.6(17)
B6' B11' H11' 119.5(17)
B5' B11' H11' 117.9(16)
B10' B11' H11' 130.4(17)
C17' C12' C13' 118.6(2)
C17' C12' C2' 120.3(2)
C13' C12' C2' 121.1(2)
C14' C13' C12' 120.2(3)
C14' C13' H13' 122(2)
C12' C13' H13' 118(2)
C15' C14' C13' 120.9(3)
C15' C14' H14' 120(2)
C13' C14' H14' 119(2)
C14' C15' C16' 119.3(3)
C14' C15' H15' 119(2)
C16' C15' H15' 122(2)
C15' C16' C17' 120.5(3)
C15' C16' H16' 124(2)
C17' C16' H16' 115(2)
C12' C17' C16' 120.5(3)
C12' C17' H17' 119.0(19)
C16' C17' H17' 120.5(19)
C19' C18' C25' 124.4(2)
C19' C18' Rh1' 70.40(14)
C25' C18' Rh1' 114.14(17)
C19' C18' H18' 118.9(19)
C25' C18' H18' 112.5(19)
Rh1' C18' H18' 106.5(18)
C18' C19' C20' 125.1(2)
C18' C19' Rh1' 72.51(14)
C20' C19' Rh1' 110.54(17)
C18' C19' H19' 119(2)
C20' C19' H19' 113(2)
Rh1' C19' H19' 106(2)
C19' C20' C21' 112.9(2)
C19' C20' H20a' 111(2)
C21' C20' H20a' 113(2)
C19' C20' H20b' 110.1(19)
C21' C20' H20b' 104.9(19)
H20a' C20' H20b' 104(3)
C22' C21' C20' 111.5(2)
C22' C21' H21a' 107.8(18)
C20' C21' H21a' 109.8(18)
C22' C21' H21b' 109.2(18)
C20' C21' H21b' 112.7(17)
H21a' C21' H21b' 105(2)
C23' C22' C21' 122.8(3)
C23' C22' Rh1' 71.02(15)
C21' C22' Rh1' 113.47(17)
C23' C22' H22' 126(2)
C21' C22' H22' 110(2)
Rh1' C22' H22' 100(2)
C22' C23' C24' 124.4(2)
C22' C23' Rh1' 72.41(15)
C24' C23' Rh1' 111.35(18)
C22' C23' H23' 114.3(18)
C24' C23' H23' 118.0(18)
Rh1' C23' H23' 102.9(17)
C25' C24' C23' 112.9(2)
C25' C24' H24a' 107.2(16)
C23' C24' H24a' 110.2(16)
C25' C24' H24b' 111.2(18)
C23' C24' H24b' 105.3(19)
H24a' C24' H24b' 110(2)
C24' C25' C18' 113.1(2)
C24' C25' H25a' 109.7(17)
C18' C25' H25a' 111.2(17)
C24' C25' H25b' 111(2)
C18' C25' H25b' 106(2)
H25a' C25' H25b' 105(3)

loop_
_geom_bond_atom_site_label_1
_geom_bond_atom_site_label_2
_geom_bond_distance
Rh1 C3 2.097(2)
Rh1 C19 2.152(2)
Rh1 C2 2.166(2)
Rh1 C18 2.179(2)
Rh1 C23 2.195(2)
Rh1 C22 2.209(2)
Rh1 B5 2.314(3)
Rh1 B6 2.363(3)
C2 C12 1.496(3)
C2 C4 1.498(3)
C2 B5 1.611(3)
C2 B8 1.689(3)
C3 B7 1.571(4)
C3 B6 1.585(4)
C3 B9 1.663(4)
C3 H3 0.96(3)
C4 B10 1.697(3)
C4 B7 1.721(4)
C4 B8 1.730(4)
C4 H4 0.97(3)
B5 B8 1.803(4)
B5 B11 1.810(3)
B5 B6 1.892(4)
B5 H5 1.10(2)
B6 B11 1.778(4)
B6 B9 1.795(4)
B6 H6 1.07(2)
B7 B10 1.815(4)
B7 B9 1.826(4)
B7 H7 1.08(3)
B8 B11 1.743(4)
B8 B10 1.759(4)
B8 H8 1.08(3)
B9 B10 1.735(4)
B9 B11 1.759(4)
B9 H9 1.05(3)
B10 B11 1.830(4)
B10 H10 1.10(2)
B11 H11 1.00(3)
C12 C13 1.392(3)
C12 C17 1.393(3)
C13 C14 1.387(3)
C13 H13 0.93(3)
C14 C15 1.382(4)
C14 H14 0.94(3)
C15 C16 1.377(4)
C15 H15 0.87(3)
C16 C17 1.394(3)
C16 H16 0.93(3)
C17 H17 0.94(3)
C18 C19 1.387(4)
C18 C25 1.525(3)
C18 H18 0.92(3)
C19 C20 1.509(4)
C19 H19 1.00(3)
C20 C21 1.528(4)
C20 H20a 0.97(3)
C20 H20b 0.96(3)
C21 C22 1.514(4)
C21 H21a 0.95(3)
C21 H21b 0.94(3)
C22 C23 1.382(4)
C22 H22 0.95(3)
C23 C24 1.509(4)
C23 H23 0.92(3)
C24 C25 1.527(4)
C24 H24a 0.94(3)
C24 H24b 0.95(3)
C25 H25a 0.97(3)
C25 H25b 0.96(3)
Rh1' C3' 2.082(2)
Rh1' C2' 2.147(2)
Rh1' C19' 2.152(2)
Rh1' C23' 2.174(3)
Rh1' C18' 2.179(2)
Rh1' C22' 2.191(2)
Rh1' B5' 2.364(3)
Rh1' B6' 2.422(3)
Rh1' B7' 2.590(3)
C2' C4' 1.493(3)
C2' C12' 1.504(3)
C2' B5' 1.602(4)
C2' B8' 1.692(4)
C3' B6' 1.574(4)
C3' B7' 1.572(4)
C3' B9' 1.662(4)
C3' H3' 0.90(3)
C4' B10' 1.684(4)
C4' B8' 1.738(4)
C4' B7' 1.741(4)
C4' H4' 0.97(3)
B5' B8' 1.804(4)
B5' B11' 1.822(4)
B5' B6' 1.892(4)
B5' H5' 1.11(3)
B6' B11' 1.776(4)
B6' B9' 1.789(4)
B6' H6' 1.11(3)
B7' B10' 1.797(5)
B7' B9' 1.822(4)
B7' H7' 0.99(3)
B8' B11' 1.744(4)
B8' B10' 1.757(5)
B8' H8' 1.06(3)
B9' B10' 1.732(5)
B9' B11' 1.743(5)
B9' H9' 1.05(3)
B10' B11' 1.831(5)
B10' H10' 1.07(3)
B11' H11' 1.09(3)
C12' C17' 1.389(4)
C12' C13' 1.397(4)
C13' C14' 1.394(4)
C13' H13' 0.90(3)
C14' C15' 1.374(5)
C14' H14' 0.94(3)
C15' C16' 1.381(5)
C15' H15' 0.98(4)
C16' C17' 1.396(4)
C16' H16' 0.88(3)
C17' H17' 0.87(3)
C18' C19' 1.378(4)
C18' C25' 1.522(4)
C18' H18' 0.91(3)
C19' C20' 1.514(4)
C19' H19' 0.91(3)
C20' C21' 1.526(4)
C20' H20a' 0.90(3)
C20' H20b' 1.01(4)
C21' C22' 1.519(4)
C21' H21a' 0.92(3)
C21' H21b' 1.03(3)
C22' C23' 1.369(4)
C22' H22' 0.85(3)
C23' C24' 1.527(4)
C23' H23' 0.98(3)
C24' C25' 1.510(4)
C24' H24a' 1.05(3)
C24' H24b' 0.98(3)
C25' H25a' 1.05(3)
C25' H25b' 0.90(4)
